data_2106214
loop_
_publ_author_name
'Kihlborg, L.'
'Norrestam, R.'
'Olivecrona, B.'

_publ_section_title
;
 The crystal structure of Cu3 Mo2 O9
;
_journal_name_full 'Acta Crystallographica B (24,1968-38,1982)'
_journal_page_first 2066
_journal_page_last 2070
_journal_volume 27
_journal_year 1971
_chemical_formula_sum 'Cu3 Mo2 O9'
_space_group_IT_number 33
_symmetry_space_group_name_Hall 'P 2c -2n'
_symmetry_space_group_name_H-M 'P n a 21'
_cell_angle_alpha 90
_cell_angle_beta 90
_cell_angle_gamma 90
_cell_formula_units_Z 4
_cell_length_a 7.659
_cell_length_b 14.613
_cell_length_c 6.875
_cell_volume 769.457
_citation_journal_id_ASTM ACBCAR
_cod_data_source_file Kihlborg_ACBCAR_1971_181.cif
_cod_data_source_block Cu3Mo2O9
_cod_original_cell_volume 769.4567
_cod_database_code 2106214

loop_
_symmetry_equiv_pos_as_xyz
x,y,z
-x,-y,z+1/2
-x+1/2,y+1/2,z+1/2
x+1/2,-y+1/2,z

loop_
_atom_site_label
_atom_site_type_symbol
_atom_site_fract_x
_atom_site_fract_y
_atom_site_fract_z
_atom_site_occupancy
_atom_site_U_iso_or_equiv
O6 O-2 0.2988 0.2804 0.485 1 0.0
Cu1 Cu+2 0.9944 0.9949 0.243 1 0.0
O8 O-2 0.159 0.1375 0.718 1 0.0
O5 O-2 0.1195 0.1288 0.297 1 0.0
Mo1 Mo+6 0.2625 0.16606 0.5 1 0.0
O7 O-2 0.4695 0.109 0.494 1 0.0
Cu2 Cu+2 0.1611 0.1402 0.994 1 0.0
Cu3 Cu+2 0.2049 0.4361 0.491 1 0.0
O4 O-2 0.2417 0.4294 0.21 1 0.0
O2 O-2 0.1945 0.2685 0.01 1 0.0
O1 O-2 0.0892 0.0147 0.985 1 0.0
O3 O-2 0.4306 0.0937 0.977 1 0.0
O9 O-2 0.252 0.4429 0.792 1 0.0
Mo2 Mo+6 0.1513 0.38533 0 1 0.0
